data_2244060
loop_
_publ_author_name
'Mirgaux, Manon'
'Scaillet, Tanguy'
'Kozlova, Arina'
'Tumanov, Nikolay'
'Frederick, Rapha\"el'
'Bodart, Laurie'
'Wouters, Johan'

_publ_section_title
;
 Structural study of bioisosteric derivatives of
 5-(1<i>H</i>-indol-3-yl)-benzotriazole and their ability to form
 chalcogen bonds
;
_journal_issue 4
_journal_name_full 'Acta Crystallographica Section E'
_journal_page_first
;
;
_journal_paper_doi 10.1107/S2056989022002948
_journal_volume 78
_journal_year 2022
_chemical_formula_iupac 'C14 H9 N3 S'
_chemical_formula_moiety 'C14 H9 N3 S'
_chemical_formula_sum 'C14 H9 N3 S'
_chemical_formula_weight 251.30
_chemical_name_common
;
5-(1<i>H</i>-Indol-3-yl)-2,1,3-benzothiadiazole
;
_chemical_name_systematic
;
5-[1-(Benzenesulfonyl)-1<i>H</i>-indol-3-yl]-2,1,3-benzothiadiazole
;
_space_group_crystal_system orthorhombic
_space_group_IT_number 61
_space_group_name_Hall '-P 2ac 2ab'
_space_group_name_H-M_alt 'P b c a'
_atom_sites_solution_hydrogens mixed
_atom_sites_solution_primary dual
_atom_sites_solution_secondary dual
_audit_creation_method SHELXL-2016/6
_cell_angle_alpha 90
_cell_angle_beta 90
_cell_angle_gamma 90
_cell_formula_units_Z 8
_cell_length_a 7.58840(10)
_cell_length_b 7.10600(10)
_cell_length_c 43.2464(7)
_cell_measurement_reflns_used 4620
_cell_measurement_temperature 295(2)
_cell_measurement_theta_max 67.0990
_cell_measurement_theta_min 4.0700
_cell_volume 2331.98(6)
_computing_cell_refinement
;
CrysAlisPro (Rigaku OD, 2020)
;
_computing_data_collection
;
CrysAlisPro (Rigaku OD, 2020)
;
_computing_data_reduction
;
CrysAlisPro (Rigaku OD, 2020)
;
_computing_molecular_graphics
;
Mercury (Macrae <i>et al.</i>,  2020)
;
_computing_structure_refinement
;
<i>SHELXL2016/6</i> (Sheldrick, 2015b), <i>ShelXle</i>
(H\"ubschle <i>et al.</i>, 2011), <i>OLEX2</i>
(Dolomanov <i>et al.</i>, 2009)
;
_computing_structure_solution
;
<i>SHELXT2014/5</i> (Sheldrick, 2015a)
;
_diffrn_ambient_temperature 295(2)
_diffrn_detector_area_resol_mean 5.1856
_diffrn_measured_fraction_theta_full 0.989
_diffrn_measured_fraction_theta_max 0.989
_diffrn_measurement_device 'four-circle diffractometer'
_diffrn_measurement_device_type 'Xcalibur, Ruby, Gemini ultra R'
_diffrn_measurement_method '\w scans'
_diffrn_radiation_type CuK\a
_diffrn_radiation_wavelength 1.54184
_diffrn_reflns_av_R_equivalents 0.0251
_diffrn_reflns_av_unetI/netI 0.0171
_diffrn_reflns_limit_h_max 8
_diffrn_reflns_limit_h_min -9
_diffrn_reflns_limit_k_max 7
_diffrn_reflns_limit_k_min -8
_diffrn_reflns_limit_l_max 49
_diffrn_reflns_limit_l_min -51
_diffrn_reflns_number 10906
_diffrn_reflns_theta_full 67.147
_diffrn_reflns_theta_max 67.147
_diffrn_reflns_theta_min 4.089
_diffrn_source 'fine-focus sealed tube'
_exptl_absorpt_coefficient_mu 2.317
_exptl_absorpt_correction_T_max 0.920
_exptl_absorpt_correction_T_min 0.663
_exptl_absorpt_correction_type analytical
_exptl_absorpt_process_details
;
(CrysAlisPro; Rigaku OD, 2020)
;
_exptl_crystal_colour colourless
_exptl_crystal_density_diffrn 1.432
_exptl_crystal_description plate
_exptl_crystal_F_000 1040
_exptl_crystal_size_max 0.290
_exptl_crystal_size_mid 0.180
_exptl_crystal_size_min 0.040
_refine_diff_density_max 0.197
_refine_diff_density_min -0.302
_refine_ls_extinction_method none
_refine_ls_goodness_of_fit_ref 1.070
_refine_ls_hydrogen_treatment mixed
_refine_ls_matrix_type full
_refine_ls_number_parameters 167
_refine_ls_number_reflns 2072
_refine_ls_number_restraints 0
_refine_ls_restrained_S_all 1.070
_refine_ls_R_factor_all 0.0397
_refine_ls_R_factor_gt 0.0350
_refine_ls_shift/su_max 0.001
_refine_ls_shift/su_mean 0.000
_refine_ls_structure_factor_coef Fsqd
_refine_ls_weighting_details 'w=1/[\s^2^(Fo^2^)+(0.0478P)^2^+0.7413P] where P=(Fo^2^+2Fc^2^)/3'
_refine_ls_weighting_scheme calc
_refine_ls_wR_factor_gt 0.0940
_refine_ls_wR_factor_ref 0.0978
_reflns_number_gt 1825
_reflns_number_total 2072
_reflns_threshold_expression 'I > 2\s(I)'
_cod_data_source_file vm2261sup1.cif
_cod_data_source_block bS
_cod_database_code 2244060
_shelx_space_group_comment
;
The symmetry employed for this shelxl refinement is uniquely defined
by the following loop, which should always be used as a source of
symmetry information in preference to the above space-group names.
They are only intended as comments.
;
_shelx_estimated_absorpt_t_min 0.553
_shelx_estimated_absorpt_t_max 0.913

loop_
_space_group_symop_operation_xyz
'x, y, z'
'-x+1/2, -y, z+1/2'
'-x, y+1/2, -z+1/2'
'x+1/2, -y+1/2, -z'
'-x, -y, -z'
'x-1/2, y, -z-1/2'
'x, -y-1/2, z-1/2'
'-x-1/2, y-1/2, z'

loop_
_atom_site_type_symbol
_atom_site_label
_atom_site_fract_x
_atom_site_fract_y
_atom_site_fract_z
_atom_site_U_iso_or_equiv
_atom_site_adp_type
_atom_site_calc_flag
_atom_site_occupancy
_atom_site_disorder_assembly
_atom_site_disorder_group
S S1 1.08880(6) 0.65005(9) 0.46249(2) 0.0684(2) Uani d 1 . .
N N1 1.05463(19) 0.6759(2) 0.42591(3) 0.0539(4) Uani d 1 . .
N N3 0.2880(2) 0.8454(2) 0.33487(4) 0.0567(4) Uani d 1 . .
H H3N 0.206(3) 0.904(3) 0.3295(5) 0.065(6) Uiso d 1 . .
C C9 0.5346(2) 0.6723(2) 0.33531(4) 0.0369(3) Uani d 1 . .
C C5 0.6078(2) 0.7131(2) 0.39422(3) 0.0384(4) Uani d 1 . .
C C6 0.7877(2) 0.7053(2) 0.39392(3) 0.0396(4) Uani d 1 . .
H H6 0.849325 0.714886 0.375400 0.048 Uiso calc 1 . .
C C7 0.5027(2) 0.7429(2) 0.36611(4) 0.0395(4) Uani d 1 . .
N N2 0.8896(2) 0.6472(3) 0.47547(4) 0.0649(5) Uani d 1 . .
C C14 0.6590(2) 0.5510(2) 0.32215(4) 0.0453(4) Uani d 1 . .
H H14 0.750683 0.502873 0.334031 0.054 Uiso calc 1 . .
C C10 0.3973(2) 0.7415(2) 0.31639(4) 0.0441(4) Uani d 1 . .
C C1 0.8784(2) 0.6826(2) 0.42215(4) 0.0415(4) Uani d 1 . .
C C4 0.5157(2) 0.6949(3) 0.42314(4) 0.0480(4) Uani d 1 . .
H H4 0.393193 0.698955 0.422964 0.058 Uiso calc 1 . .
C C2 0.7846(2) 0.6662(3) 0.45063(4) 0.0476(4) Uani d 1 . .
C C3 0.5985(2) 0.6722(3) 0.45054(4) 0.0543(5) Uani d 1 . .
H H3 0.534867 0.660972 0.468820 0.065 Uiso calc 1 . .
C C13 0.6439(3) 0.5037(3) 0.29140(4) 0.0567(5) Uani d 1 . .
H H13 0.725749 0.422248 0.282623 0.068 Uiso calc 1 . .
C C11 0.3836(3) 0.6946(3) 0.28513(4) 0.0547(5) Uani d 1 . .
H H11 0.293096 0.742288 0.272936 0.066 Uiso calc 1 . .
C C8 0.3506(2) 0.8457(3) 0.36445(4) 0.0518(4) Uani d 1 . .
H H8 0.297698 0.906861 0.381037 0.062 Uiso calc 1 . .
C C12 0.5077(3) 0.5761(3) 0.27307(4) 0.0594(5) Uani d 1 . .
H H12 0.501492 0.542837 0.252302 0.071 Uiso calc 1 . .

loop_
_atom_site_aniso_label
_atom_site_aniso_U_11
_atom_site_aniso_U_22
_atom_site_aniso_U_33
_atom_site_aniso_U_12
_atom_site_aniso_U_13
_atom_site_aniso_U_23
S1 0.0416(3) 0.1158(5) 0.0479(3) -0.0007(3) -0.00962(19) -0.0036(3)
N1 0.0354(7) 0.0777(11) 0.0486(8) -0.0024(7) -0.0023(6) -0.0024(7)
N3 0.0500(9) 0.0557(9) 0.0645(10) 0.0187(8) -0.0130(7) 0.0043(7)
C9 0.0349(8) 0.0340(7) 0.0417(8) -0.0034(6) -0.0024(6) 0.0053(6)
C5 0.0371(8) 0.0380(8) 0.0399(8) -0.0005(6) 0.0003(6) -0.0026(6)
C6 0.0363(8) 0.0460(9) 0.0365(8) 0.0000(7) 0.0031(6) -0.0003(6)
C7 0.0363(8) 0.0375(8) 0.0448(8) 0.0013(7) -0.0009(6) 0.0014(7)
N2 0.0484(9) 0.1062(14) 0.0401(8) 0.0008(9) -0.0042(7) -0.0029(8)
C14 0.0431(9) 0.0462(9) 0.0466(9) 0.0039(7) -0.0008(7) 0.0019(7)
C10 0.0456(9) 0.0373(8) 0.0494(9) -0.0009(7) -0.0065(7) 0.0082(7)
C1 0.0336(8) 0.0490(9) 0.0421(8) -0.0013(7) 0.0012(6) -0.0035(7)
C4 0.0323(8) 0.0651(11) 0.0465(9) 0.0003(8) 0.0048(7) -0.0020(8)
C2 0.0423(9) 0.0634(11) 0.0370(8) 0.0001(8) -0.0005(7) -0.0032(7)
C3 0.0424(10) 0.0812(13) 0.0393(9) -0.0010(9) 0.0090(7) -0.0006(8)
C13 0.0638(12) 0.0558(11) 0.0504(10) 0.0032(9) 0.0050(9) -0.0068(8)
C11 0.0603(11) 0.0553(10) 0.0486(10) -0.0060(9) -0.0165(8) 0.0119(8)
C8 0.0473(10) 0.0537(10) 0.0543(10) 0.0137(8) -0.0026(8) -0.0043(8)
C12 0.0739(13) 0.0635(12) 0.0409(9) -0.0103(11) -0.0051(9) -0.0008(8)

loop_
_atom_type_symbol
_atom_type_description
_atom_type_scat_dispersion_real
_atom_type_scat_dispersion_imag
_atom_type_scat_source
C C 0.0181 0.0091 'International Tables Vol C Tables 4.2.6.8 and 6.1.1.4'
H H 0.0000 0.0000 'International Tables Vol C Tables 4.2.6.8 and 6.1.1.4'
N N 0.0311 0.0180 'International Tables Vol C Tables 4.2.6.8 and 6.1.1.4'
S S 0.3331 0.5567 'International Tables Vol C Tables 4.2.6.8 and 6.1.1.4'

loop_
_geom_angle_atom_site_label_1
_geom_angle_atom_site_label_2
_geom_angle_atom_site_label_3
_geom_angle_site_symmetry_1
_geom_angle_site_symmetry_3
_geom_angle
_geom_angle_publ_flag
N2 S1 N1 . . 101.07(8) ?
C1 N1 S1 . . 106.37(12) ?
C8 N3 C10 . . 109.73(15) ?
C8 N3 H3N . . 123.5(16) ?
C10 N3 H3N . . 126.6(16) ?
C14 C9 C10 . . 118.42(15) ?
C14 C9 C7 . . 134.62(15) ?
C10 C9 C7 . . 106.86(14) ?
C6 C5 C4 . . 119.35(15) ?
C6 C5 C7 . . 122.68(14) ?
C4 C5 C7 . . 117.97(14) ?
C5 C6 C1 . . 118.95(14) ?
C5 C6 H6 . . 120.5 ?
C1 C6 H6 . . 120.5 ?
C8 C7 C9 . . 106.16(14) ?
C8 C7 C5 . . 125.33(15) ?
C9 C7 C5 . . 128.51(14) ?
C2 N2 S1 . . 106.03(13) ?
C13 C14 C9 . . 119.16(16) ?
C13 C14 H14 . . 120.4 ?
C9 C14 H14 . . 120.4 ?
N3 C10 C11 . . 130.51(16) ?
N3 C10 C9 . . 107.23(15) ?
C11 C10 C9 . . 122.17(16) ?
N1 C1 C6 . . 126.36(15) ?
N1 C1 C2 . . 112.81(15) ?
C6 C1 C2 . . 120.82(15) ?
C3 C4 C5 . . 123.18(16) ?
C3 C4 H4 . . 118.4 ?
C5 C4 H4 . . 118.4 ?
N2 C2 C3 . . 126.70(17) ?
N2 C2 C1 . . 113.72(16) ?
C3 C2 C1 . . 119.58(15) ?
C4 C3 C2 . . 118.11(16) ?
C4 C3 H3 . . 120.9 ?
C2 C3 H3 . . 120.9 ?
C14 C13 C12 . . 121.24(18) ?
C14 C13 H13 . . 119.4 ?
C12 C13 H13 . . 119.4 ?
C12 C11 C10 . . 117.74(17) ?
C12 C11 H11 . . 121.1 ?
C10 C11 H11 . . 121.1 ?
N3 C8 C7 . . 110.01(16) ?
N3 C8 H8 . . 125.0 ?
C7 C8 H8 . . 125.0 ?
C11 C12 C13 . . 121.26(17) ?
C11 C12 H12 . . 119.4 ?
C13 C12 H12 . . 119.4 ?

loop_
_geom_bond_atom_site_label_1
_geom_bond_atom_site_label_2
_geom_bond_site_symmetry_2
_geom_bond_distance
_geom_bond_publ_flag
S1 N2 . 1.6128(17) ?
S1 N1 . 1.6136(16) ?
N1 C1 . 1.348(2) ?
N3 C8 . 1.365(2) ?
N3 C10 . 1.368(2) ?
N3 H3N . 0.79(2) ?
C9 C14 . 1.399(2) ?
C9 C10 . 1.413(2) ?
C9 C7 . 1.444(2) ?
C5 C6 . 1.367(2) ?
C5 C4 . 1.438(2) ?
C5 C7 . 1.469(2) ?
C6 C1 . 1.411(2) ?
C6 H6 . 0.9300 ?
C7 C8 . 1.368(2) ?
N2 C2 . 1.344(2) ?
C14 C13 . 1.376(2) ?
C14 H14 . 0.9300 ?
C10 C11 . 1.396(2) ?
C1 C2 . 1.428(2) ?
C4 C3 . 1.351(2) ?
C4 H4 . 0.9300 ?
C2 C3 . 1.413(3) ?
C3 H3 . 0.9300 ?
C13 C12 . 1.400(3) ?
C13 H13 . 0.9300 ?
C11 C12 . 1.366(3) ?
C11 H11 . 0.9300 ?
C8 H8 . 0.9300 ?
C12 H12 . 0.9300 ?

loop_
_geom_torsion_atom_site_label_1
_geom_torsion_atom_site_label_2
_geom_torsion_atom_site_label_3
_geom_torsion_atom_site_label_4
_geom_torsion_site_symmetry_1
_geom_torsion_site_symmetry_2
_geom_torsion_site_symmetry_3
_geom_torsion_site_symmetry_4
_geom_torsion
_geom_torsion_publ_flag
N2 S1 N1 C1 . . . . -0.35(15) ?
C4 C5 C6 C1 . . . . -1.0(2) ?
C7 C5 C6 C1 . . . . 177.87(14) ?
C14 C9 C7 C8 . . . . -175.18(18) ?
C10 C9 C7 C8 . . . . 0.92(18) ?
C14 C9 C7 C5 . . . . 4.5(3) ?
C10 C9 C7 C5 . . . . -179.43(15) ?
C6 C5 C7 C8 . . . . -143.47(18) ?
C4 C5 C7 C8 . . . . 35.4(2) ?
C6 C5 C7 C9 . . . . 36.9(3) ?
C4 C5 C7 C9 . . . . -144.19(17) ?
N1 S1 N2 C2 . . . . 0.31(16) ?
C10 C9 C14 C13 . . . . 0.2(2) ?
C7 C9 C14 C13 . . . . 175.93(18) ?
C8 N3 C10 C11 . . . . 176.87(18) ?
C8 N3 C10 C9 . . . . 0.3(2) ?
C14 C9 C10 N3 . . . . 176.06(14) ?
C7 C9 C10 N3 . . . . -0.78(18) ?
C14 C9 C10 C11 . . . . -0.8(2) ?
C7 C9 C10 C11 . . . . -177.65(15) ?
S1 N1 C1 C6 . . . . 179.53(14) ?
S1 N1 C1 C2 . . . . 0.27(19) ?
C5 C6 C1 N1 . . . . -178.66(17) ?
C5 C6 C1 C2 . . . . 0.5(2) ?
C6 C5 C4 C3 . . . . 0.8(3) ?
C7 C5 C4 C3 . . . . -178.16(17) ?
S1 N2 C2 C3 . . . . -179.70(18) ?
S1 N2 C2 C1 . . . . -0.2(2) ?
N1 C1 C2 N2 . . . . -0.1(2) ?
C6 C1 C2 N2 . . . . -179.37(16) ?
N1 C1 C2 C3 . . . . 179.49(18) ?
C6 C1 C2 C3 . . . . 0.2(3) ?
C5 C4 C3 C2 . . . . 0.0(3) ?
N2 C2 C3 C4 . . . . 179.05(19) ?
C1 C2 C3 C4 . . . . -0.4(3) ?
C9 C14 C13 C12 . . . . 0.6(3) ?
N3 C10 C11 C12 . . . . -175.41(19) ?
C9 C10 C11 C12 . . . . 0.7(3) ?
C10 N3 C8 C7 . . . . 0.3(2) ?
C9 C7 C8 N3 . . . . -0.7(2) ?
C5 C7 C8 N3 . . . . 179.60(15) ?
C10 C11 C12 C13 . . . . 0.1(3) ?
C14 C13 C12 C11 . . . . -0.7(3) ?

_cod_database_fobs_code 2244060
